data_7027167
loop_
_publ_author_name
'Yamaguchi, Tadashi'
'Yamazaki, Fumie'
'Ito, Tasuku'

_publ_section_title
;
 A short platinum to silver dative bond and its application in the
 construction of extended structures: syntheses and structures of
 Ag2[Pt(ox)2]&#x00B7;2H2O and [Ag(H2O)]2[Ag2(CF3SO3)4][Pt(acac)2]2
;
_journal_issue 3
_journal_name_full 'Journal of the Chemical Society, Dalton Transactions'
_journal_page_first 273
_journal_paper_doi 10.1039/a808678h
_journal_year 1999
_chemical_formula_moiety 'C24 H32 Ag4 F12 O22 Pt2 S4 '
_chemical_formula_sum 'C24 H32 Ag4 F12 O22 Pt2 S4'
_chemical_formula_weight 1850.38
_space_group_IT_number 14
_symmetry_cell_setting monoclinic
_symmetry_Int_Tables_number 14
_symmetry_space_group_name_Hall '-P 2yn'
_symmetry_space_group_name_H-M 'P 1 21/n 1'
_cell_angle_alpha 90
_cell_angle_beta 102.90(2)
_cell_angle_gamma 90
_cell_formula_units_Z 2
_cell_length_a 13.039(7)
_cell_length_b 12.287(3)
_cell_length_c 15.000(3)
_cell_measurement_reflns_used 25
_cell_measurement_temperature 296.2
_cell_measurement_theta_max 14.9
_cell_measurement_theta_min 14.1
_cell_volume 2342.5(15)
_computing_cell_refinement 'Rigaku/AFC Diffractometer Control'
_computing_data_collection 'Rigaku/AFC Diffractometer Control'
_computing_data_reduction teXsan
_computing_publication_material teXsan
_computing_structure_refinement teXsan
_computing_structure_solution DIRDIF91_PATTY
_diffrn_ambient_temperature 296.2
_diffrn_measurement_device_type 'Rigaku AFC7S'
_diffrn_measurement_method \w-2\q
_diffrn_orient_matrix_UB_11 -0.03233
_diffrn_orient_matrix_UB_12 -0.00321
_diffrn_orient_matrix_UB_13 0.05445
_diffrn_orient_matrix_UB_21 0.07153
_diffrn_orient_matrix_UB_22 -0.00749
_diffrn_orient_matrix_UB_23 0.04096
_diffrn_orient_matrix_UB_31 0.00534
_diffrn_orient_matrix_UB_32 0.08098
_diffrn_orient_matrix_UB_33 0.00595
_diffrn_radiation_detector 'scintillation counter'
_diffrn_radiation_monochromator graphite
_diffrn_radiation_source 'Rigaku sealed tube'
_diffrn_radiation_type 'Mo K\a'
_diffrn_radiation_wavelength 0.7107
_diffrn_reflns_av_R_equivalents 0.026
_diffrn_reflns_av_sigmaI/netI 0.112
_diffrn_reflns_limit_h_max 16
_diffrn_reflns_limit_h_min 0
_diffrn_reflns_limit_k_max 15
_diffrn_reflns_limit_k_min 0
_diffrn_reflns_limit_l_max 18
_diffrn_reflns_limit_l_min -19
_diffrn_reflns_number 5872
_diffrn_reflns_reduction_process 'Lp corrections applied'
_diffrn_reflns_theta_max 27.50
_diffrn_reflns_theta_min 2.16
_diffrn_standards_decay_% -1.86
_diffrn_standards_interval_count 150
_diffrn_standards_number 3
_exptl_absorpt_coefficient_mu 7.860
_exptl_absorpt_correction_T_max 1.000
_exptl_absorpt_correction_T_min 0.596
_exptl_absorpt_correction_type refdelf
_exptl_absorpt_process_details '(Walker & Stuart, 1983)'
_exptl_crystal_colour colorless
_exptl_crystal_density_diffrn 2.623
_exptl_crystal_density_method 'not measured'
_exptl_crystal_description prismatic
_exptl_crystal_F_000 1736.00
_exptl_crystal_size_max 0.300
_exptl_crystal_size_mid 0.200
_exptl_crystal_size_min 0.200
_refine_diff_density_max 1.29
_refine_diff_density_min -1.07
_refine_ls_extinction_method none
_refine_ls_goodness_of_fit_obs 1.926
_refine_ls_matrix_type full
_refine_ls_number_constraints 0
_refine_ls_number_parameters 307
_refine_ls_number_reflns 2985
_refine_ls_number_restraints 0
_refine_ls_R_factor_obs 0.0455
_refine_ls_shift/su_max 0.1746
_refine_ls_shift/su_mean 0.0225
_refine_ls_structure_factor_coef F
_refine_ls_weighting_details 'w = 1/[\s^2^(Fo) + 0.00000|Fo|^2^]'
_refine_ls_weighting_scheme calc
_refine_ls_wR_factor_obs 0.0370
_reflns_number_observed 2985
_reflns_number_total 5635
_reflns_threshold_expression >3.0sigma(I)
_cod_data_source_file 808678hsup1.cif
_cod_data_source_block 2
_cod_depositor_comments
;
The following automatic conversions were performed:
'_reflns_observed_expression' tag replaced with
'_reflns_threshold_expression' tag as specified in the replacement
file
'cod-tools/trunk/perl-scripts/inputs/replacement_tags.lst'.

'_atom_site_calc_flags'
tag replaced with '_atom_site_calc_flag' tag as specified in the
replacement file
'cod-tools/trunk/perl-scripts/inputs/replacement_tags.lst'.

'_atom_type_scat_imag'
tag replaced with '_atom_type_scat_dispersion_imag' tag as specified
in the replacement file
'cod-tools/trunk/perl-scripts/inputs/replacement_tags.lst'.

Automatic conversion script
Id: cif_correct_tags 3137 2015-03-23 15:08:43Z antanas 
;
_cod_original_cell_volume 2342(1)
_cod_original_sg_symbol_H-M 'P 21/n       '
_cod_original_formula_sum 'C24 H32 Ag4 F12 O22 Pt2 S4 '
_cod_database_code 7027167

loop_
_symmetry_equiv_pos_as_xyz
x,y,z
1/2-x,1/2+y,1/2-z
-x,-y,-z
1/2+x,1/2-y,1/2+z

loop_
_atom_site_label
_atom_site_type_symbol
_atom_site_fract_x
_atom_site_fract_y
_atom_site_fract_z
_atom_site_U_iso_or_equiv
_atom_site_adp_type
_atom_site_occupancy
_atom_site_calc_flag
Pt Pt -0.02852(4) -0.36292(5) -0.00396(4) 0.0453(1) Uani 1.00 d
Ag(1) Ag -0.01459(8) -0.13448(9) -0.00825(7) 0.0488(3) Uani 1.00 d
Ag(2) Ag 0.2728(1) -0.1545(1) 0.28365(8) 0.0841(5) Uani 1.00 d
S(1) S 0.0281(3) -0.0027(4) 0.2130(3) 0.061(1) Uani 1.00 d
S(2) S 0.2390(3) -0.0269(4) 0.0650(3) 0.056(1) Uani 1.00 d
F(1) F -0.092(2) -0.076(1) 0.313(1) 0.23(1) Uani 1.00 d
F(2) F -0.154(1) 0.057(2) 0.2332(9) 0.228(9) Uani 1.00 d
F(3) F -0.0391(9) 0.077(1) 0.3488(7) 0.134(5) Uani 1.00 d
F(4) F 0.4167(8) 0.0403(9) 0.0407(7) 0.109(4) Uani 1.00 d
F(5) F 0.3083(10) 0.007(1) -0.0802(7) 0.165(6) Uani 1.00 d
F(6) F 0.3877(9) -0.1219(9) 0.0040(9) 0.132(5) Uani 1.00 d
O(1) O -0.1823(7) -0.3463(8) -0.0414(6) 0.057(3) Uani 1.00 d
O(2) O -0.0261(8) -0.3602(9) 0.1288(6) 0.065(3) Uani 1.00 d
O(3) O 0.1267(7) -0.3750(8) 0.0340(6) 0.059(3) Uani 1.00 d
O(4) O -0.0314(7) -0.3619(8) -0.1362(6) 0.058(3) Uani 1.00 d
O(5) O -0.016(1) -0.079(1) 0.1454(8) 0.148(7) Uani 1.00 d
O(6) O 0.1136(8) -0.037(1) 0.2782(7) 0.114(5) Uani 1.00 d
O(7) O 0.038(1) 0.101(1) 0.1772(9) 0.135(7) Uani 1.00 d
O(8) O 0.1729(8) -0.111(1) 0.0253(10) 0.118(6) Uani 1.00 d
O(9) O 0.1935(8) 0.0775(9) 0.0495(8) 0.087(4) Uani 1.00 d
O(10) O 0.3006(8) -0.042(1) 0.1551(7) 0.121(5) Uani 1.00 d
O(11) O 0.195(1) -0.3191(10) 0.2437(9) 0.148(6) Uani 1.00 d
C(1) C -0.359(1) -0.306(1) -0.0360(10) 0.063(5) Uani 1.00 d
C(2) C -0.245(1) -0.326(1) 0.0137(10) 0.061(5) Uani 1.00 d
C(3) C -0.210(1) -0.319(1) 0.1084(9) 0.061(5) Uani 1.00 d
C(4) C -0.108(1) -0.339(1) 0.1584(10) 0.062(5) Uani 1.00 d
C(5) C -0.081(1) -0.334(2) 0.2650(10) 0.091(7) Uani 1.00 d
C(6) C 0.305(1) -0.374(1) 0.027(1) 0.078(6) Uani 1.00 d
C(7) C 0.188(1) -0.369(1) -0.023(1) 0.063(5) Uani 1.00 d
C(8) C 0.156(1) -0.364(1) -0.114(1) 0.064(5) Uani 1.00 d
C(9) C 0.051(1) -0.361(1) -0.169(1) 0.063(5) Uani 1.00 d
C(10) C 0.027(1) -0.353(2) -0.2721(9) 0.083(6) Uani 1.00 d
C(11) C -0.070(2) 0.017(2) 0.280(2) 0.100(9) Uani 1.00 d
C(12) C 0.339(1) -0.030(2) 0.001(1) 0.078(7) Uani 1.00 d

loop_
_atom_site_aniso_label
_atom_site_aniso_U_11
_atom_site_aniso_U_22
_atom_site_aniso_U_33
_atom_site_aniso_U_12
_atom_site_aniso_U_13
_atom_site_aniso_U_23
Pt 0.0476(3) 0.0406(2) 0.0463(3) -0.0047(3) 0.0074(2) 0.0000(3)
Ag(1) 0.0448(6) 0.0487(5) 0.0552(6) -0.0026(6) 0.0161(5) -0.0010(6)
Ag(2) 0.0725(9) 0.120(1) 0.0587(8) -0.0100(9) 0.0121(7) 0.0054(8)
S(1) 0.055(3) 0.093(3) 0.041(2) 0.018(2) 0.026(2) 0.000(2)
S(2) 0.034(2) 0.085(3) 0.056(2) 0.000(2) 0.020(2) 0.009(2)
F(1) 0.27(2) 0.20(2) 0.32(2) -0.07(2) 0.25(2) -0.04(2)
F(2) 0.073(9) 0.50(4) 0.12(1) 0.09(2) 0.026(8) -0.05(2)
F(3) 0.119(10) 0.22(2) 0.072(7) 0.013(10) 0.042(7) -0.051(9)
F(4) 0.071(7) 0.127(9) 0.144(10) -0.021(7) 0.058(7) -0.014(8)
F(5) 0.14(1) 0.31(2) 0.060(7) 0.05(1) 0.061(7) 0.026(10)
F(6) 0.116(9) 0.087(8) 0.23(1) 0.006(8) 0.117(10) -0.025(9)
O(1) 0.057(6) 0.058(6) 0.055(6) -0.001(5) 0.011(5) -0.006(5)
O(2) 0.073(7) 0.078(7) 0.040(5) -0.004(7) 0.005(5) 0.008(6)
O(3) 0.049(6) 0.054(6) 0.070(7) -0.004(5) 0.004(5) 0.014(5)
O(4) 0.052(6) 0.073(7) 0.052(6) -0.006(6) 0.016(5) -0.007(6)
O(5) 0.14(1) 0.23(2) 0.088(10) -0.02(1) 0.055(9) -0.08(1)
O(6) 0.061(8) 0.22(2) 0.064(7) 0.056(9) 0.021(6) 0.012(9)
O(7) 0.17(1) 0.12(1) 0.16(1) 0.03(1) 0.12(1) 0.04(1)
O(8) 0.046(7) 0.10(1) 0.22(2) -0.005(7) 0.054(9) 0.00(1)
O(9) 0.058(7) 0.093(9) 0.118(10) 0.019(7) 0.040(7) 0.000(8)
O(10) 0.068(8) 0.25(2) 0.059(7) 0.03(1) 0.034(6) 0.048(9)
O(11) 0.15(1) 0.09(1) 0.16(1) 0.008(9) -0.08(1) 0.003(9)
C(1) 0.023(7) 0.09(1) 0.08(1) -0.006(8) 0.014(7) -0.009(9)
C(2) 0.09(1) 0.043(8) 0.07(1) -0.026(8) 0.055(10) -0.016(7)
C(3) 0.06(1) 0.07(1) 0.046(9) -0.008(9) 0.010(8) 0.007(8)
C(4) 0.09(1) 0.05(1) 0.046(9) -0.012(9) 0.029(9) 0.005(7)
C(5) 0.12(2) 0.12(2) 0.038(9) -0.01(1) 0.023(9) 0.008(10)
C(6) 0.038(9) 0.08(1) 0.12(1) -0.002(9) 0.014(9) 0.00(1)
C(7) 0.06(1) 0.041(8) 0.09(1) 0.004(8) 0.028(9) -0.006(9)
C(8) 0.054(10) 0.070(10) 0.068(10) 0.001(9) 0.013(8) -0.004(10)
C(9) 0.06(1) 0.052(8) 0.08(1) 0.002(9) 0.028(9) -0.022(9)
C(10) 0.09(1) 0.13(2) 0.039(8) -0.01(1) 0.035(8) -0.02(1)
C(11) 0.07(1) 0.15(2) 0.09(2) -0.02(1) 0.03(1) 0.00(2)
C(12) 0.04(1) 0.12(2) 0.08(1) 0.00(1) 0.025(10) 0.01(1)

loop_
_atom_type_symbol
_atom_type_description
_atom_type_scat_dispersion_real
_atom_type_scat_dispersion_imag
_atom_type_scat_source
Pt Pt -1.703 8.390
;International Tables for Crystallography
(1992, Vol. C, Tables 4.2.6.8 and 6.1.1.1)
;
C C 0.003 0.002
;International Tables for Crystallography
(1992, Vol. C, Tables 4.2.6.8 and 6.1.1.1)
;
H H 0.000 0.000
;International Tables for Crystallography
(1992, Vol. C, Table 6.1.1.2)
;
Ag Ag -0.897 1.101
;International Tables for Crystallography
(1992, Vol. C, Tables 4.2.6.8 and 6.1.1.1)
;
F F 0.017 0.010
;International Tables for Crystallography
(1992, Vol. C, Tables 4.2.6.8 and 6.1.1.1)
;
S S 0.125 0.123
;International Tables for Crystallography
(1992, Vol. C, Tables 4.2.6.8 and 6.1.1.1)
;
O O 0.011 0.006
;International Tables for Crystallography
(1992, Vol. C, Tables 4.2.6.8 and 6.1.1.1)
;

loop_
_geom_angle_atom_site_label_1
_geom_angle_atom_site_label_2
_geom_angle_atom_site_label_3
_geom_angle
_geom_angle_site_symmetry_1
_geom_angle_site_symmetry_2
_geom_angle_site_symmetry_3
_geom_angle_publ_flag
Ag(1) Pt O(1) 87.5(3) 1_555 1_555 1_555 yes
Ag(1) Pt O(2) 91.1(3) 1_555 1_555 1_555 yes
Ag(1) Pt O(3) 90.8(3) 1_555 1_555 1_555 yes
Ag(1) Pt O(4) 87.6(3) 1_555 1_555 1_555 yes
O(1) Pt O(2) 94.1(4) 1_555 1_555 1_555 yes
O(1) Pt O(3) 178.3(4) 1_555 1_555 1_555 yes
O(1) Pt O(4) 85.6(4) 1_555 1_555 1_555 yes
O(2) Pt O(3) 85.8(4) 1_555 1_555 1_555 yes
O(2) Pt O(4) 178.6(4) 1_555 1_555 1_555 yes
O(3) Pt O(4) 94.5(4) 1_555 1_555 1_555 yes
Pt Ag(1) Ag(1) 174.33(6) 1_555 1_555 3_555 yes
Pt Ag(1) O(5) 104.2(4) 1_555 1_555 1_555 yes
Pt Ag(1) O(7) 101.2(3) 1_555 1_555 3_555 yes
Pt Ag(1) O(8) 100.5(3) 1_555 1_555 1_555 yes
Pt Ag(1) O(9) 103.6(3) 1_555 1_555 3_555 yes
Ag(1) Ag(1) O(5) 70.9(4) 3_555 1_555 1_555 yes
Ag(1) Ag(1) O(7) 84.1(3) 3_555 1_555 3_555 yes
Ag(1) Ag(1) O(8) 76.8(3) 3_555 1_555 1_555 yes
Ag(1) Ag(1) O(9) 79.4(3) 3_555 1_555 3_555 yes
O(5) Ag(1) O(7) 153.0(5) 1_555 1_555 3_555 yes
O(5) Ag(1) O(8) 89.5(5) 1_555 1_555 1_555 yes
O(5) Ag(1) O(9) 87.1(4) 1_555 1_555 3_555 yes
O(7) Ag(1) O(8) 94.7(5) 3_555 1_555 1_555 yes
O(7) Ag(1) O(9) 78.3(4) 3_555 1_555 3_555 yes
O(8) Ag(1) O(9) 155.8(4) 1_555 1_555 3_555 yes
O(1) Ag(2) O(4) 62.9(3) 4_545 1_555 4_545 yes
O(1) Ag(2) O(6) 91.7(3) 4_545 1_555 1_555 yes
O(1) Ag(2) O(10) 139.5(4) 4_545 1_555 1_555 yes
O(1) Ag(2) O(11) 105.0(4) 4_545 1_555 1_555 yes
O(4) Ag(2) O(6) 134.0(4) 4_545 1_555 1_555 yes
O(4) Ag(2) O(10) 91.0(3) 4_545 1_555 1_555 yes
O(4) Ag(2) O(11) 122.0(4) 4_545 1_555 1_555 yes
O(6) Ag(2) O(10) 85.2(4) 1_555 1_555 1_555 yes
O(6) Ag(2) O(11) 100.6(5) 1_555 1_555 1_555 yes
O(10) Ag(2) O(11) 115.3(5) 1_555 1_555 1_555 yes
O(5) S(1) O(6) 116.6(9) 1_555 1_555 1_555 yes
O(5) S(1) O(7) 112.8(9) 1_555 1_555 1_555 yes
O(5) S(1) C(11) 105.3(10) 1_555 1_555 1_555 yes
O(6) S(1) O(7) 114.7(10) 1_555 1_555 1_555 yes
O(6) S(1) C(11) 101.9(9) 1_555 1_555 1_555 yes
O(7) S(1) C(11) 103(1) 1_555 1_555 1_555 yes
O(8) S(2) O(9) 114.1(7) 1_555 1_555 1_555 yes
O(8) S(2) O(10) 118.4(9) 1_555 1_555 1_555 yes
O(8) S(2) C(12) 102.1(9) 1_555 1_555 1_555 yes
O(9) S(2) O(10) 113.6(8) 1_555 1_555 1_555 yes
O(9) S(2) C(12) 105.3(8) 1_555 1_555 1_555 yes
O(10) S(2) C(12) 100.5(7) 1_555 1_555 1_555 yes
Pt O(1) Ag(2) 106.2(4) 1_555 1_555 4_444 yes
Pt O(1) C(2) 125.4(9) 1_555 1_555 1_555 yes
Ag(2) O(1) C(2) 127.9(9) 4_444 1_555 1_555 yes
Pt O(2) C(4) 121.8(9) 1_555 1_555 1_555 yes
Pt O(3) C(7) 123.0(9) 1_555 1_555 1_555 yes
Pt O(4) Ag(2) 105.3(4) 1_555 1_555 4_444 yes
Pt O(4) C(9) 123.9(9) 1_555 1_555 1_555 yes
Ag(2) O(4) C(9) 130.6(9) 4_444 1_555 1_555 yes
Ag(1) O(5) S(1) 142.1(9) 1_555 1_555 1_555 yes
Ag(2) O(6) S(1) 136.9(7) 1_555 1_555 1_555 yes
Ag(1) O(7) S(1) 122.5(9) 3_555 1_555 1_555 yes
Ag(1) O(8) S(2) 133.1(7) 1_555 1_555 1_555 yes
Ag(1) O(9) S(2) 131.4(7) 3_555 1_555 1_555 yes
Ag(2) O(10) S(2) 131.7(8) 1_555 1_555 1_555 yes
O(1) C(2) C(1) 113(1) 1_555 1_555 1_555 yes
O(1) C(2) C(3) 123(1) 1_555 1_555 1_555 yes
C(1) C(2) C(3) 123(1) 1_555 1_555 1_555 yes
C(2) C(3) C(4) 126(1) 1_555 1_555 1_555 yes
O(2) C(4) C(3) 128(1) 1_555 1_555 1_555 yes
O(2) C(4) C(5) 110(1) 1_555 1_555 1_555 yes
C(3) C(4) C(5) 120(1) 1_555 1_555 1_555 yes
O(3) C(7) C(6) 111(1) 1_555 1_555 1_555 yes
O(3) C(7) C(8) 125(1) 1_555 1_555 1_555 yes
C(6) C(7) C(8) 123(1) 1_555 1_555 1_555 yes
C(7) C(8) C(9) 129(1) 1_555 1_555 1_555 yes
O(4) C(9) C(8) 123(1) 1_555 1_555 1_555 yes
O(4) C(9) C(10) 113(1) 1_555 1_555 1_555 yes
C(8) C(9) C(10) 122(1) 1_555 1_555 1_555 yes
S(1) C(11) F(1) 109(1) 1_555 1_555 1_555 yes
S(1) C(11) F(2) 112(1) 1_555 1_555 1_555 yes
S(1) C(11) F(3) 113(1) 1_555 1_555 1_555 yes
F(1) C(11) F(2) 108(2) 1_555 1_555 1_555 yes
F(1) C(11) F(3) 104(2) 1_555 1_555 1_555 yes
F(2) C(11) F(3) 107(2) 1_555 1_555 1_555 yes
S(2) C(12) F(4) 108(1) 1_555 1_555 1_555 yes
S(2) C(12) F(5) 113(1) 1_555 1_555 1_555 yes
S(2) C(12) F(6) 114(1) 1_555 1_555 1_555 yes
F(4) C(12) F(5) 103(1) 1_555 1_555 1_555 yes
F(4) C(12) F(6) 103(1) 1_555 1_555 1_555 yes
F(5) C(12) F(6) 112(1) 1_555 1_555 1_555 yes

loop_
_geom_bond_atom_site_label_1
_geom_bond_atom_site_label_2
_geom_bond_distance
_geom_bond_site_symmetry_1
_geom_bond_site_symmetry_2
_geom_bond_publ_flag
Pt Ag(1) 2.814(1) 1_555 1_555 yes
Pt O(1) 1.968(9) 1_555 1_555 yes
Pt O(2) 1.985(9) 1_555 1_555 yes
Pt O(3) 1.982(9) 1_555 1_555 yes
Pt O(4) 1.976(8) 1_555 1_555 yes
Ag(1) Ag(1) 3.329(2) 1_555 3_555 yes
Ag(1) O(5) 2.41(1) 1_555 1_555 yes
Ag(1) O(7) 2.52(1) 1_555 3_555 yes
Ag(1) O(8) 2.40(1) 1_555 1_555 yes
Ag(1) O(9) 2.38(1) 1_555 3_555 yes
Ag(2) O(1) 2.557(9) 1_555 4_545 yes
Ag(2) O(4) 2.575(9) 1_555 4_545 yes
Ag(2) O(6) 2.52(1) 1_555 1_555 yes
Ag(2) O(10) 2.47(1) 1_555 1_555 yes
Ag(2) O(11) 2.28(1) 1_555 1_555 yes
S(1) O(5) 1.41(1) 1_555 1_555 yes
S(1) O(6) 1.37(1) 1_555 1_555 yes
S(1) O(7) 1.40(1) 1_555 1_555 yes
S(1) C(11) 1.80(2) 1_555 1_555 yes
S(2) O(8) 1.39(1) 1_555 1_555 yes
S(2) O(9) 1.41(1) 1_555 1_555 yes
S(2) O(10) 1.42(1) 1_555 1_555 yes
S(2) C(12) 1.78(2) 1_555 1_555 yes
F(1) C(11) 1.31(3) 1_555 1_555 yes
F(2) C(11) 1.26(3) 1_555 1_555 yes
F(3) C(11) 1.27(2) 1_555 1_555 yes
F(4) C(12) 1.37(2) 1_555 1_555 yes
F(5) C(12) 1.28(2) 1_555 1_555 yes
F(6) C(12) 1.29(2) 1_555 1_555 yes
O(1) C(2) 1.31(1) 1_555 1_555 yes
O(2) C(4) 1.27(2) 1_555 1_555 yes
O(3) C(7) 1.30(2) 1_555 1_555 yes
O(4) C(9) 1.28(1) 1_555 1_555 yes
C(1) C(2) 1.52(2) 1_555 1_555 yes
C(2) C(3) 1.40(2) 1_555 1_555 yes
C(3) C(4) 1.39(2) 1_555 1_555 yes
C(4) C(5) 1.56(2) 1_555 1_555 yes
C(6) C(7) 1.54(2) 1_555 1_555 yes
C(7) C(8) 1.34(2) 1_555 1_555 yes
C(8) C(9) 1.43(2) 1_555 1_555 yes
C(9) C(10) 1.51(2) 1_555 1_555 yes

loop_
_geom_contact_atom_site_label_1
_geom_contact_atom_site_label_2
_geom_contact_distance
_geom_contact_site_symmetry_1
_geom_contact_site_symmetry_2
Pt Ag(1) 2.814(1) 1_555 1_555
Ag(1) Ag(1) 3.329(2) 1_555 3_555
Ag(1) O(7) 2.52(1) 1_555 3_555
Ag(2) O(1) 2.557(9) 1_555 4_545
Ag(2) O(4) 2.575(9) 1_555 4_545
Ag(2) O(6) 2.52(1) 1_555 1_555
Pt Pt 3.446(1) 1_555 3_545
Pt O(3) 3.458(10) 1_555 3_545
F(3) C(6) 3.26(2) 1_555 2_555
F(4) F(4) 2.89(2) 1_555 3_655
F(4) F(6) 2.95(1) 1_555 3_655
F(4) C(12) 3.39(2) 1_555 3_655
F(4) F(5) 3.55(2) 1_555 3_655
F(4) C(5) 3.56(2) 1_555 2_555
O(1) O(3) 3.50(1) 1_555 3_545
O(2) O(4) 3.49(1) 1_555 3_545
O(2) C(9) 3.50(2) 1_555 3_545
O(4) O(10) 3.60(1) 1_555 4_444
O(6) C(6) 3.50(2) 1_555 2_555
O(7) O(11) 3.56(2) 1_555 2_555
O(9) O(11) 3.37(2) 1_555 2_555
O(10) O(11) 3.12(2) 1_555 2_555
